data_1561648
loop_
_publ_author_name
'Ma, Ning'
'Guo, Wei-Ying'
'Song, Hui-Hua'
'Yu, Hai-Tao'

_publ_section_title
;
 Diverse Cd(II) compounds based on N-benzoyl-L-glutamic acid and N-donor
 ligands: Structures and photoluminescent properties
;
_journal_name_full 'Journal of Solid State Chemistry'
_journal_page_first 381
_journal_page_last 389
_journal_paper_doi 10.1016/j.jssc.2015.11.010
_journal_volume 233
_journal_year 2016
_chemical_absolute_configuration syn
_chemical_formula_moiety 'C25 H27 Cd N3 O6, 2(H2 O)'
_chemical_formula_sum 'C25 H31 Cd N3 O8'
_chemical_formula_weight 613.93
_space_group_IT_number 19
_space_group_name_Hall 'P 2ac 2ab'
_space_group_name_H-M_alt 'P 21 21 21'
_symmetry_cell_setting orthorhombic
_symmetry_space_group_name_Hall 'P 2ac 2ab'
_symmetry_space_group_name_H-M 'P 21 21 21'
_atom_sites_solution_hydrogens geom
_atom_sites_solution_primary direct
_atom_sites_solution_secondary difmap
_audit_creation_method SHELXL-97
_cell_angle_alpha 90.00
_cell_angle_beta 90.00
_cell_angle_gamma 90.00
_cell_formula_units_Z 4
_cell_length_a 9.6731(2)
_cell_length_b 12.1375(3)
_cell_length_c 22.6012(6)
_cell_measurement_reflns_used 3403
_cell_measurement_temperature 99.97(16)
_cell_measurement_theta_max 28.5230
_cell_measurement_theta_min 3.4740
_cell_volume 2653.54(11)
_computing_cell_refinement 'CrysAlisPro, Agilent'
_computing_data_collection 'CrysAlisPro, Agilent'
_computing_data_reduction 'CrysAlisPro, Agilent'
_computing_molecular_graphics 'CrysAlisPro, Agilent'
_computing_publication_material 'CrysAlisPro, Agilent'
_computing_structure_refinement 'SHELXL-97 (Sheldrick, 1997)'
_computing_structure_solution 'SHELXS-97 (Sheldrick, 1990)'
_diffrn_ambient_temperature 99.97(16)
_diffrn_detector_area_resol_mean 16.0793
_diffrn_measured_fraction_theta_full 0.998
_diffrn_measured_fraction_theta_max 0.998
_diffrn_measurement_device_type 'SuperNova, Dual, Cu at zero, Eos'
_diffrn_measurement_method '\w scans'
_diffrn_radiation_monochromator mirror
_diffrn_radiation_source 'SuperNova (Mo) X-ray Source'
_diffrn_radiation_type 'Mo K\a'
_diffrn_radiation_wavelength 0.71073
_diffrn_reflns_av_R_equivalents 0.0281
_diffrn_reflns_av_sigmaI/netI 0.0593
_diffrn_reflns_limit_h_max 11
_diffrn_reflns_limit_h_min -7
_diffrn_reflns_limit_k_max 14
_diffrn_reflns_limit_k_min -7
_diffrn_reflns_limit_l_max 27
_diffrn_reflns_limit_l_min -23
_diffrn_reflns_number 6957
_diffrn_reflns_theta_full 25.49
_diffrn_reflns_theta_max 25.49
_diffrn_reflns_theta_min 3.18
_diffrn_standards_decay_% none
_diffrn_standards_interval_count 1
_diffrn_standards_interval_time 5
_diffrn_standards_number 7963
_exptl_absorpt_coefficient_mu 0.875
_exptl_absorpt_correction_T_max 0.9575
_exptl_absorpt_correction_T_min 0.9176
_exptl_absorpt_correction_type multi-scan
_exptl_absorpt_process_details sadabs
_exptl_crystal_colour colourless
_exptl_crystal_density_diffrn 1.537
_exptl_crystal_density_method 'not measured'
_exptl_crystal_description block
_exptl_crystal_F_000 1256
_exptl_crystal_size_max 0.10
_exptl_crystal_size_mid 0.08
_exptl_crystal_size_min 0.05
_refine_diff_density_max 0.468
_refine_diff_density_min -0.497
_refine_diff_density_rms 0.081
_refine_ls_abs_structure_details 'Flack H D (1983), Acta Cryst. A39, 876-881'
_refine_ls_abs_structure_Flack -0.04(3)
_refine_ls_extinction_method none
_refine_ls_goodness_of_fit_ref 1.067
_refine_ls_hydrogen_treatment constr
_refine_ls_matrix_type full
_refine_ls_number_parameters 334
_refine_ls_number_reflns 4645
_refine_ls_number_restraints 0
_refine_ls_restrained_S_all 1.067
_refine_ls_R_factor_all 0.0426
_refine_ls_R_factor_gt 0.0355
_refine_ls_shift/su_max 0.001
_refine_ls_shift/su_mean 0.000
_refine_ls_structure_factor_coef Fsqd
_refine_ls_weighting_details 'calc w=1/[\s^2^(Fo^2^)+(0.0192P)^2^+0.5584P] where P=(Fo^2^+2Fc^2^)/3'
_refine_ls_weighting_scheme calc
_refine_ls_wR_factor_gt 0.0665
_refine_ls_wR_factor_ref 0.0708
_reflns_number_gt 4202
_reflns_number_total 4645
_reflns_threshold_expression >2sigma(I)
_cod_data_source_file JSSC-2016-233-381.cif
_cod_data_source_block exp_135
_cod_original_cell_volume 2653.56(11)
_cod_original_sg_symbol_Hall P2ac2ab
_cod_original_sg_symbol_H-M P212121
_cod_database_code 1561648

loop_
_symmetry_equiv_pos_as_xyz
'x, y, z'
'-x+1/2, -y, z+1/2'
'x+1/2, -y+1/2, -z'
'-x, y+1/2, -z+1/2'

loop_
_atom_site_label
_atom_site_type_symbol
_atom_site_fract_x
_atom_site_fract_y
_atom_site_fract_z
_atom_site_U_iso_or_equiv
_atom_site_adp_type
_atom_site_occupancy
_atom_site_symmetry_multiplicity
_atom_site_calc_flag
_atom_site_refinement_flags
_atom_site_disorder_assembly
_atom_site_disorder_group
C1 C 0.3614(4) 0.9036(4) 0.6314(2) 0.0244(12) Uani 1 1 d . . .
H1 H 0.3320 0.9013 0.5922 0.029 Uiso 1 1 calc R . .
C2 C 0.3685(4) 1.0040(6) 0.6602(2) 0.0356(12) Uani 1 1 d . . .
H2 H 0.3438 1.0687 0.6408 0.043 Uiso 1 1 calc R . .
C3 C 0.4135(5) 1.0064(6) 0.7186(2) 0.0428(15) Uani 1 1 d . . .
H3 H 0.4207 1.0736 0.7381 0.051 Uiso 1 1 calc R . .
C4 C 0.4470(5) 0.9119(6) 0.7479(3) 0.0474(17) Uani 1 1 d . . .
H4 H 0.4749 0.9146 0.7872 0.057 Uiso 1 1 calc R . .
C5 C 0.4395(5) 0.8129(5) 0.7189(2) 0.0349(14) Uani 1 1 d . . .
H5 H 0.4630 0.7487 0.7390 0.042 Uiso 1 1 calc R . .
C6 C 0.3970(4) 0.8063(4) 0.6596(2) 0.0207(11) Uani 1 1 d . . .
C7 C 0.3887(4) 0.6945(4) 0.6320(2) 0.0200(11) Uani 1 1 d . . .
C8 C 0.3778(4) 0.5848(4) 0.5435(2) 0.0179(10) Uani 1 1 d . . .
H8 H 0.3118 0.5382 0.5648 0.021 Uiso 1 1 calc R . .
C9 C 0.5168(4) 0.5251(3) 0.5431(2) 0.0224(12) Uani 1 1 d . . .
C10 C 0.3269(4) 0.5953(4) 0.47929(19) 0.0193(10) Uani 1 1 d . . .
H10A H 0.3912 0.6415 0.4576 0.023 Uiso 1 1 calc R . .
H10B H 0.3284 0.5229 0.4612 0.023 Uiso 1 1 calc R . .
C11 C 0.1811(4) 0.6437(3) 0.4727(2) 0.0186(10) Uani 1 1 d . . .
H11A H 0.1819 0.7178 0.4887 0.022 Uiso 1 1 calc R . .
H11B H 0.1606 0.6496 0.4308 0.022 Uiso 1 1 calc R . .
C12 C 0.0646(4) 0.5810(4) 0.5018(2) 0.0164(10) Uani 1 1 d . . .
C13 C 0.7865(4) 0.6549(4) 0.6666(2) 0.0195(11) Uani 1 1 d . . .
H13 H 0.6939 0.6383 0.6599 0.023 Uiso 1 1 calc R . .
C14 C 0.8181(5) 0.7410(3) 0.70467(19) 0.0184(10) Uani 1 1 d . . .
H14 H 0.7473 0.7793 0.7235 0.022 Uiso 1 1 calc R . .
C15 C 0.9563(5) 0.7708(4) 0.71498(19) 0.0158(10) Uani 1 1 d . . .
C16 C 1.0554(4) 0.7037(4) 0.68779(19) 0.0182(11) Uani 1 1 d . . .
H16 H 1.1488 0.7174 0.6943 0.022 Uiso 1 1 calc R . .
C17 C 1.0170(4) 0.6181(4) 0.65175(19) 0.0168(10) Uani 1 1 d . . .
H17 H 1.0860 0.5744 0.6353 0.020 Uiso 1 1 calc R . .
C18 C 0.9972(5) 0.8708(4) 0.7497(2) 0.0187(10) Uani 1 1 d . . .
H18A H 1.0875 0.8589 0.7673 0.022 Uiso 1 1 calc R . .
H18B H 0.9314 0.8823 0.7815 0.022 Uiso 1 1 calc R . .
C19 C 1.0019(4) 0.9740(3) 0.71025(18) 0.0165(10) Uani 1 1 d . . .
H19A H 1.0471 1.0331 0.7318 0.020 Uiso 1 1 calc R . .
H19B H 1.0572 0.9582 0.6755 0.020 Uiso 1 1 calc R . .
C20 C 0.8599(4) 1.0127(4) 0.69077(18) 0.0194(10) Uani 1 1 d . . .
H20A H 0.8195 0.9562 0.6658 0.023 Uiso 1 1 calc R . .
H20B H 0.8019 1.0197 0.7256 0.023 Uiso 1 1 calc R . .
C21 C 0.8567(4) 1.1206(3) 0.65753(19) 0.0150(10) Uani 1 1 d . . .
C22 C 0.7300(5) 1.1727(4) 0.6462(2) 0.0291(13) Uani 1 1 d . . .
H22 H 0.6481 1.1400 0.6587 0.035 Uiso 1 1 calc R . .
C23 C 0.7262(5) 1.2716(4) 0.6169(2) 0.0302(13) Uani 1 1 d . . .
H23 H 0.6405 1.3039 0.6099 0.036 Uiso 1 1 calc R . .
C24 C 0.9615(5) 1.2728(4) 0.6067(2) 0.0205(11) Uani 1 1 d . . .
H24 H 1.0417 1.3063 0.5929 0.025 Uiso 1 1 calc R . .
C25 C 0.9730(5) 1.1727(4) 0.6356(2) 0.0204(11) Uani 1 1 d . . .
H25 H 1.0594 1.1402 0.6403 0.024 Uiso 1 1 calc R . .
Cd1 Cd 0.83183(3) 0.49291(3) 0.553480(13) 0.01480(8) Uani 1 1 d . . .
N1 N 0.3814(3) 0.6911(3) 0.57284(16) 0.0154(9) Uani 1 1 d . . .
H1A H 0.3788 0.7510 0.5526 0.018 Uiso 1 1 calc R . .
N2 N 0.8841(3) 0.5942(3) 0.63896(16) 0.0167(9) Uani 1 1 d . . .
N3 N 0.8401(4) 1.3242(3) 0.59765(15) 0.0149(8) Uani 1 1 d . . .
O1 O 0.6256(2) 0.5796(2) 0.55465(15) 0.0181(7) Uani 1 1 d . . .
O2 O 0.5162(3) 0.4255(3) 0.52798(19) 0.0425(11) Uani 1 1 d . . .
O3 O 0.3859(3) 0.6106(3) 0.66318(16) 0.0295(9) Uani 1 1 d . . .
O4 O 0.0792(3) 0.4846(3) 0.52139(13) 0.0189(7) Uani 1 1 d . . .
O5 O -0.0520(3) 0.6302(2) 0.50495(13) 0.0173(7) Uani 1 1 d . . .
O6 O 0.7513(3) 0.4032(3) 0.46776(14) 0.0263(8) Uani 1 1 d . . .
H6A H 0.6717 0.4026 0.4844 0.039 Uiso 1 1 d R . .
H6B H 0.7788 0.3386 0.4592 0.039 Uiso 1 1 d R . .
O7 O 0.2774(3) 0.3177(2) 0.53725(15) 0.0281(9) Uani 1 1 d . . .
H7A H 0.2122 0.3638 0.5330 0.042 Uiso 1 1 d R . .
H7B H 0.3576 0.3436 0.5311 0.042 Uiso 1 1 d R . .
O8 O 0.2970(5) 0.3787(4) 0.6610(2) 0.0879(18) Uani 1 1 d . . .
H8A H 0.2926 0.3577 0.6251 0.132 Uiso 1 1 d R . .
H8B H 0.3350 0.4418 0.6626 0.132 Uiso 1 1 d R . .

loop_
_atom_site_aniso_label
_atom_site_aniso_U_11
_atom_site_aniso_U_22
_atom_site_aniso_U_33
_atom_site_aniso_U_23
_atom_site_aniso_U_13
_atom_site_aniso_U_12
C1 0.023(3) 0.025(3) 0.025(3) -0.008(2) 0.016(2) -0.009(2)
C2 0.046(3) 0.028(3) 0.033(3) -0.010(3) 0.017(2) -0.005(3)
C3 0.033(3) 0.049(4) 0.046(4) -0.032(4) 0.022(2) -0.015(3)
C4 0.039(4) 0.069(5) 0.033(4) -0.015(4) 0.001(3) -0.002(4)
C5 0.024(3) 0.051(4) 0.030(3) -0.006(3) -0.002(2) 0.000(3)
C6 0.008(2) 0.035(3) 0.018(3) -0.006(2) 0.0022(19) -0.002(2)
C7 0.009(2) 0.030(3) 0.021(3) 0.002(2) 0.0020(19) 0.005(2)
C8 0.016(2) 0.012(2) 0.027(3) 0.000(2) 0.0006(19) -0.0011(18)
C9 0.008(2) 0.015(2) 0.044(3) 0.002(2) 0.003(2) 0.0037(19)
C10 0.013(2) 0.016(2) 0.029(3) 0.000(2) 0.001(2) 0.001(2)
C11 0.018(2) 0.014(2) 0.024(2) 0.003(2) 0.000(2) 0.001(2)
C12 0.017(2) 0.015(2) 0.017(2) -0.005(2) -0.005(2) 0.002(2)
C13 0.013(2) 0.019(2) 0.027(3) 0.005(2) 0.003(2) 0.000(2)
C14 0.020(2) 0.013(2) 0.022(2) 0.005(2) 0.004(2) 0.002(2)
C15 0.022(2) 0.013(2) 0.012(2) 0.006(2) -0.0030(18) -0.003(2)
C16 0.013(2) 0.022(3) 0.020(3) 0.007(2) 0.0007(19) -0.002(2)
C17 0.014(2) 0.019(2) 0.017(2) 0.002(2) 0.0042(19) 0.003(2)
C18 0.020(2) 0.017(2) 0.019(2) 0.003(2) -0.003(2) -0.001(2)
C19 0.021(2) 0.010(2) 0.019(2) 0.0016(19) -0.0020(18) -0.002(2)
C20 0.022(2) 0.014(2) 0.022(2) 0.003(2) 0.0000(17) -0.007(2)
C21 0.017(2) 0.009(2) 0.019(2) -0.0011(19) 0.0002(19) 0.0001(19)
C22 0.017(2) 0.022(3) 0.048(4) 0.015(3) 0.008(2) -0.004(2)
C23 0.020(3) 0.025(3) 0.045(4) 0.013(3) 0.005(2) 0.006(2)
C24 0.018(2) 0.018(2) 0.026(3) 0.003(2) 0.006(2) -0.003(2)
C25 0.022(3) 0.017(2) 0.022(3) 0.008(2) 0.003(2) 0.009(2)
Cd1 0.01217(14) 0.01041(13) 0.02182(15) 0.00102(18) -0.00175(13) -0.00023(16)
N1 0.0114(18) 0.0117(18) 0.023(2) 0.0028(17) 0.0007(15) 0.0003(15)
N2 0.0159(19) 0.014(2) 0.021(2) 0.0003(18) 0.0012(16) 0.0023(17)
N3 0.0140(18) 0.0117(17) 0.019(2) -0.0016(16) 0.0012(17) -0.0012(18)
O1 0.0072(14) 0.0200(15) 0.0271(17) 0.0034(17) -0.0005(13) 0.0012(12)
O2 0.0196(19) 0.0109(16) 0.097(3) -0.001(2) 0.003(2) -0.0003(16)
O3 0.0285(18) 0.031(2) 0.029(2) 0.0156(18) 0.0044(16) 0.0067(16)
O4 0.0136(14) 0.0108(17) 0.0324(18) 0.0050(17) -0.0003(12) -0.0020(14)
O5 0.0121(15) 0.0183(17) 0.0215(18) 0.0019(15) -0.0025(13) 0.0007(14)
O6 0.0308(18) 0.0158(17) 0.032(2) -0.0051(16) -0.0087(15) 0.0049(15)
O7 0.0126(15) 0.0145(16) 0.057(3) -0.0032(18) 0.0017(15) -0.0016(14)
O8 0.131(5) 0.072(4) 0.060(3) 0.004(3) -0.013(3) -0.035(4)

loop_
_atom_type_symbol
_atom_type_description
_atom_type_scat_dispersion_real
_atom_type_scat_dispersion_imag
_atom_type_scat_source
C C 0.0033 0.0016 'International Tables Vol C Tables 4.2.6.8 and 6.1.1.4'
H H 0.0000 0.0000 'International Tables Vol C Tables 4.2.6.8 and 6.1.1.4'
Cd Cd -0.8075 1.2024 'International Tables Vol C Tables 4.2.6.8 and 6.1.1.4'
N N 0.0061 0.0033 'International Tables Vol C Tables 4.2.6.8 and 6.1.1.4'
O O 0.0106 0.0060 'International Tables Vol C Tables 4.2.6.8 and 6.1.1.4'

loop_
_geom_angle_atom_site_label_1
_geom_angle_atom_site_label_2
_geom_angle_atom_site_label_3
_geom_angle
_geom_angle_site_symmetry_1
_geom_angle_site_symmetry_3
C2 C1 C6 121.5(5) . .
C2 C1 H1 119.3 . .
C6 C1 H1 119.3 . .
C1 C2 C3 118.7(6) . .
C1 C2 H2 120.6 . .
C3 C2 H2 120.6 . .
C4 C3 C2 121.1(6) . .
C4 C3 H3 119.4 . .
C2 C3 H3 119.4 . .
C3 C4 C5 119.6(5) . .
C3 C4 H4 120.2 . .
C5 C4 H4 120.2 . .
C4 C5 C6 121.4(6) . .
C4 C5 H5 119.3 . .
C6 C5 H5 119.3 . .
C1 C6 C5 117.6(5) . .
C1 C6 C7 124.6(4) . .
C5 C6 C7 117.7(5) . .
O3 C7 N1 122.8(5) . .
O3 C7 C6 120.7(4) . .
N1 C7 C6 116.5(4) . .
N1 C8 C9 113.8(3) . .
N1 C8 C10 111.4(4) . .
C9 C8 C10 108.4(4) . .
N1 C8 H8 107.7 . .
C9 C8 H8 107.7 . .
C10 C8 H8 107.7 . .
O2 C9 O1 124.1(4) . .
O2 C9 C8 117.0(4) . .
O1 C9 C8 118.8(4) . .
C11 C10 C8 114.7(4) . .
C11 C10 H10A 108.6 . .
C8 C10 H10A 108.6 . .
C11 C10 H10B 108.6 . .
C8 C10 H10B 108.6 . .
H10A C10 H10B 107.6 . .
C12 C11 C10 116.7(4) . .
C12 C11 H11A 108.1 . .
C10 C11 H11A 108.1 . .
C12 C11 H11B 108.1 . .
C10 C11 H11B 108.1 . .
H11A C11 H11B 107.3 . .
O4 C12 O5 120.9(4) . .
O4 C12 C11 122.5(4) . .
O5 C12 C11 116.6(4) . .
O4 C12 Cd1 65.2(2) . 1_455
O5 C12 Cd1 55.7(2) . 1_455
C11 C12 Cd1 172.2(3) . 1_455
N2 C13 C14 122.9(4) . .
N2 C13 H13 118.5 . .
C14 C13 H13 118.5 . .
C13 C14 C15 120.4(4) . .
C13 C14 H14 119.8 . .
C15 C14 H14 119.8 . .
C16 C15 C14 115.5(4) . .
C16 C15 C18 121.3(4) . .
C14 C15 C18 123.1(4) . .
C17 C16 C15 121.0(4) . .
C17 C16 H16 119.5 . .
C15 C16 H16 119.5 . .
N2 C17 C16 123.3(4) . .
N2 C17 H17 118.4 . .
C16 C17 H17 118.4 . .
C15 C18 C19 111.3(3) . .
C15 C18 H18A 109.4 . .
C19 C18 H18A 109.4 . .
C15 C18 H18B 109.4 . .
C19 C18 H18B 109.4 . .
H18A C18 H18B 108.0 . .
C20 C19 C18 113.1(4) . .
C20 C19 H19A 109.0 . .
C18 C19 H19A 109.0 . .
C20 C19 H19B 109.0 . .
C18 C19 H19B 109.0 . .
H19A C19 H19B 107.8 . .
C21 C20 C19 115.5(3) . .
C21 C20 H20A 108.4 . .
C19 C20 H20A 108.4 . .
C21 C20 H20B 108.4 . .
C19 C20 H20B 108.4 . .
H20A C20 H20B 107.5 . .
C25 C21 C22 116.1(4) . .
C25 C21 C20 123.9(4) . .
C22 C21 C20 120.0(4) . .
C23 C22 C21 120.4(4) . .
C23 C22 H22 119.8 . .
C21 C22 H22 119.8 . .
N3 C23 C22 123.3(5) . .
N3 C23 H23 118.4 . .
C22 C23 H23 118.4 . .
N3 C24 C25 123.3(4) . .
N3 C24 H24 118.4 . .
C25 C24 H24 118.4 . .
C21 C25 C24 120.3(4) . .
C21 C25 H25 119.8 . .
C24 C25 H25 119.8 . .
O1 Cd1 N3 116.41(11) . 1_545
O1 Cd1 O5 95.75(10) . 1_655
N3 Cd1 O5 147.82(11) 1_545 1_655
O1 Cd1 N2 86.37(12) . .
N3 Cd1 N2 95.89(13) 1_545 .
O5 Cd1 N2 84.68(12) 1_655 .
O1 Cd1 O6 86.14(11) . .
N3 Cd1 O6 87.50(11) 1_545 .
O5 Cd1 O6 96.02(11) 1_655 .
N2 Cd1 O6 172.50(11) . .
O1 Cd1 O4 150.22(10) . 1_655
N3 Cd1 O4 93.28(11) 1_545 1_655
O5 Cd1 O4 54.63(10) 1_655 1_655
N2 Cd1 O4 93.08(11) . 1_655
O6 Cd1 O4 93.40(10) . 1_655
O1 Cd1 C12 123.18(12) . 1_655
N3 Cd1 C12 120.41(13) 1_545 1_655
O5 Cd1 C12 27.45(11) 1_655 1_655
N2 Cd1 C12 88.27(12) . 1_655
O6 Cd1 C12 95.80(12) . 1_655
O4 Cd1 C12 27.19(12) 1_655 1_655
C7 N1 C8 119.0(4) . .
C7 N1 H1A 120.5 . .
C8 N1 H1A 120.5 . .
C17 N2 C13 116.7(4) . .
C17 N2 Cd1 119.7(3) . .
C13 N2 Cd1 121.1(3) . .
C24 N3 C23 116.5(4) . .
C24 N3 Cd1 120.9(3) . 1_565
C23 N3 Cd1 122.6(3) . 1_565
C9 O1 Cd1 119.2(3) . .
C12 O4 Cd1 87.6(3) . 1_455
C12 O5 Cd1 96.9(3) . 1_455
Cd1 O6 H6A 86.6 . .
Cd1 O6 H6B 120.6 . .
H6A O6 H6B 111.9 . .
H7A O7 H7B 114.7 . .
H8A O8 H8B 109.5 . .

loop_
_geom_bond_atom_site_label_1
_geom_bond_atom_site_label_2
_geom_bond_distance
_geom_bond_site_symmetry_2
C1 C2 1.383(7) .
C1 C6 1.385(7) .
C1 H1 0.9300 .
C2 C3 1.391(7) .
C2 H2 0.9300 .
C3 C4 1.363(9) .
C3 H3 0.9300 .
C4 C5 1.370(8) .
C4 H4 0.9300 .
C5 C6 1.405(6) .
C5 H5 0.9300 .
C6 C7 1.496(7) .
C7 O3 1.238(6) .
C7 N1 1.340(6) .
C8 N1 1.451(5) .
C8 C9 1.527(6) .
C8 C10 1.538(6) .
C8 H8 0.9800 .
C9 O2 1.256(5) .
C9 O1 1.270(5) .
C10 C11 1.536(5) .
C10 H10A 0.9700 .
C10 H10B 0.9700 .
C11 C12 1.510(6) .
C11 H11A 0.9700 .
C11 H11B 0.9700 .
C12 O4 1.259(5) .
C12 O5 1.278(5) .
C12 Cd1 2.753(4) 1_455
C13 N2 1.352(5) .
C13 C14 1.387(6) .
C13 H13 0.9300 .
C14 C15 1.404(6) .
C14 H14 0.9300 .
C15 C16 1.400(6) .
C15 C18 1.499(6) .
C16 C17 1.371(6) .
C16 H16 0.9300 .
C17 N2 1.350(5) .
C17 H17 0.9300 .
C18 C19 1.539(6) .
C18 H18A 0.9700 .
C18 H18B 0.9700 .
C19 C20 1.517(5) .
C19 H19A 0.9700 .
C19 H19B 0.9700 .
C20 C21 1.510(6) .
C20 H20A 0.9700 .
C20 H20B 0.9700 .
C21 C25 1.383(6) .
C21 C22 1.402(6) .
C22 C23 1.372(7) .
C22 H22 0.9300 .
C23 N3 1.346(6) .
C23 H23 0.9300 .
C24 N3 1.345(5) .
C24 C25 1.384(6) .
C24 H24 0.9300 .
C25 H25 0.9300 .
Cd1 O1 2.255(3) .
Cd1 N3 2.280(3) 1_545
Cd1 O5 2.290(3) 1_655
Cd1 N2 2.345(4) .
Cd1 O6 2.355(3) .
Cd1 O4 2.502(3) 1_655
Cd1 C12 2.753(4) 1_655
N1 H1A 0.8600 .
N3 Cd1 2.280(3) 1_565
O4 Cd1 2.502(3) 1_455
O5 Cd1 2.290(3) 1_455
O6 H6A 0.8566 .
O6 H6B 0.8494 .
O7 H7A 0.8485 .
O7 H7B 0.8479 .
O8 H8A 0.8503 .
O8 H8B 0.8501 .

loop_
_geom_hbond_atom_site_label_D
_geom_hbond_atom_site_label_H
_geom_hbond_atom_site_label_A
_geom_hbond_distance_DH
_geom_hbond_distance_HA
_geom_hbond_distance_DA
_geom_hbond_angle_DHA
_geom_hbond_site_symmetry_A
N1 H1A O5 0.86 2.05 2.865(5) 157.2 3_566
O6 H6A O2 0.86 1.82 2.664(5) 168.3 .
O7 H7A O4 0.85 1.97 2.812(4) 172.7 .
O7 H7B O2 0.85 1.83 2.662(4) 167.0 .
O8 H8A O7 0.85 2.05 2.899(6) 176.0 .
O8 H8B O3 0.85 2.11 2.943(6) 167.7 .
O6 H6B O7 0.85 1.90 2.696(4) 155.5 3_556

loop_
_geom_torsion_atom_site_label_1
_geom_torsion_atom_site_label_2
_geom_torsion_atom_site_label_3
_geom_torsion_atom_site_label_4
_geom_torsion
_geom_torsion_site_symmetry_1
_geom_torsion_site_symmetry_2
_geom_torsion_site_symmetry_3
_geom_torsion_site_symmetry_4
C6 C1 C2 C3 0.4(7) . . . .
C1 C2 C3 C4 -1.5(7) . . . .
C2 C3 C4 C5 1.5(8) . . . .
C3 C4 C5 C6 -0.4(8) . . . .
C2 C1 C6 C5 0.6(6) . . . .
C2 C1 C6 C7 178.4(4) . . . .
C4 C5 C6 C1 -0.7(7) . . . .
C4 C5 C6 C7 -178.6(5) . . . .
C1 C6 C7 O3 -160.5(4) . . . .
C5 C6 C7 O3 17.3(6) . . . .
C1 C6 C7 N1 18.0(6) . . . .
C5 C6 C7 N1 -164.2(4) . . . .
N1 C8 C9 O2 167.8(5) . . . .
C10 C8 C9 O2 -67.7(6) . . . .
N1 C8 C9 O1 -15.9(6) . . . .
C10 C8 C9 O1 108.6(5) . . . .
N1 C8 C10 C11 -59.7(5) . . . .
C9 C8 C10 C11 174.3(3) . . . .
C8 C10 C11 C12 -60.3(5) . . . .
C10 C11 C12 O4 -12.5(6) . . . .
C10 C11 C12 O5 168.5(4) . . . .
C10 C11 C12 Cd1 162(2) . . . 1_455
N2 C13 C14 C15 1.6(7) . . . .
C13 C14 C15 C16 -4.1(6) . . . .
C13 C14 C15 C18 172.6(4) . . . .
C14 C15 C16 C17 2.6(6) . . . .
C18 C15 C16 C17 -174.1(4) . . . .
C15 C16 C17 N2 1.6(7) . . . .
C16 C15 C18 C19 90.7(5) . . . .
C14 C15 C18 C19 -85.8(5) . . . .
C15 C18 C19 C20 70.6(5) . . . .
C18 C19 C20 C21 173.6(4) . . . .
C19 C20 C21 C25 12.0(6) . . . .
C19 C20 C21 C22 -169.4(4) . . . .
C25 C21 C22 C23 -2.3(7) . . . .
C20 C21 C22 C23 179.0(5) . . . .
C21 C22 C23 N3 -0.3(8) . . . .
C22 C21 C25 C24 2.8(7) . . . .
C20 C21 C25 C24 -178.6(4) . . . .
N3 C24 C25 C21 -0.8(7) . . . .
O3 C7 N1 C8 -3.6(6) . . . .
C6 C7 N1 C8 177.9(3) . . . .
C9 C8 N1 C7 -74.0(5) . . . .
C10 C8 N1 C7 163.1(3) . . . .
C16 C17 N2 C13 -4.1(6) . . . .
C16 C17 N2 Cd1 157.9(3) . . . .
C14 C13 N2 C17 2.5(6) . . . .
C14 C13 N2 Cd1 -159.3(3) . . . .
O1 Cd1 N2 C17 -152.8(3) . . . .
N3 Cd1 N2 C17 91.0(3) 1_545 . . .
O5 Cd1 N2 C17 -56.6(3) 1_655 . . .
O6 Cd1 N2 C17 -152.4(8) . . . .
O4 Cd1 N2 C17 -2.6(3) 1_655 . . .
C12 Cd1 N2 C17 -29.4(3) 1_655 . . .
O1 Cd1 N2 C13 8.5(3) . . . .
N3 Cd1 N2 C13 -107.7(3) 1_545 . . .
O5 Cd1 N2 C13 104.6(3) 1_655 . . .
O6 Cd1 N2 C13 8.9(11) . . . .
O4 Cd1 N2 C13 158.7(3) 1_655 . . .
C12 Cd1 N2 C13 131.9(3) 1_655 . . .
C25 C24 N3 C23 -1.8(6) . . . .
C25 C24 N3 Cd1 177.1(3) . . . 1_565
C22 C23 N3 C24 2.3(7) . . . .
C22 C23 N3 Cd1 -176.5(4) . . . 1_565
O2 C9 O1 Cd1 -3.5(7) . . . .
C8 C9 O1 Cd1 -179.5(3) . . . .
N3 Cd1 O1 C9 -43.7(4) 1_545 . . .
O5 Cd1 O1 C9 137.2(4) 1_655 . . .
N2 Cd1 O1 C9 -138.5(4) . . . .
O6 Cd1 O1 C9 41.6(4) . . . .
O4 Cd1 O1 C9 131.7(3) 1_655 . . .
C12 Cd1 O1 C9 136.0(3) 1_655 . . .
O5 C12 O4 Cd1 -1.9(4) . . . 1_455
C11 C12 O4 Cd1 179.2(4) . . . 1_455
O4 C12 O5 Cd1 2.1(5) . . . 1_455
C11 C12 O5 Cd1 -178.9(3) . . . 1_455
